data_7008700
loop_
_publ_author_name
'Mazzeo, Mina'
'Lamberti, Marina'
'Tuzi, Angela'
'Centore, Roberto'
'Pellecchia, Claudio'

_publ_section_title
;
 New anilinotropone-based titanium complexes: synthesis,
 characterization and application as catalysts for olefin
 polymerization.
;
_journal_issue 18
_journal_name_full 'Dalton transactions (Cambridge, England : 2003)'
_journal_page_first 3025
_journal_page_last 3031
_journal_paper_doi 10.1039/b506079f
_journal_year 2005
_chemical_formula_moiety 'C26 H10 Cl2 F10 N2 O2 Ti1, C1 H2 Cl2'
_chemical_formula_sum 'C27 H12 Cl4 F10 N2 O2 Ti'
_chemical_formula_weight 776.09
_space_group_IT_number 2
_symmetry_cell_setting triclinic
_symmetry_space_group_name_Hall '-P 1'
_symmetry_space_group_name_H-M 'P -1'
_atom_sites_solution_hydrogens geom
_atom_sites_solution_primary direct
_atom_sites_solution_secondary difmap
_audit_creation_method SHELXL-97
_cell_angle_alpha 100.44(3)
_cell_angle_beta 90.921(19)
_cell_angle_gamma 112.63(3)
_cell_formula_units_Z 2
_cell_length_a 10.2581(14)
_cell_length_b 11.123(2)
_cell_length_c 14.331(3)
_cell_measurement_reflns_used 46
_cell_measurement_temperature 298(2)
_cell_measurement_theta_max 18.36
_cell_measurement_theta_min 7.17
_cell_volume 1477.7(6)
_computing_cell_refinement
;
Dirax/lsq (Duisenberg & Schreurs, 1999-2000)
;
_computing_data_collection 'Collect (Nonius BV, 1997-2000)'
_computing_data_reduction
;
EvalCCD  (Duisenberg & Schreurs, 1990-2000)
;
_computing_molecular_graphics 'Ortep-3 for Windows (Farrugia, 1997)'
_computing_structure_refinement 'SHELXL-97 (Sheldrick, 1997)'
_computing_structure_solution 'SHELXS-97 (Sheldrick, 1990)'
_diffrn_ambient_temperature 298(2)
_diffrn_detector 'CCD plate'
_diffrn_detector_area_resol_mean 9
_diffrn_detector_type
;
Bruker-Nonius 95mm CCD camera on |k-goniostat
;
_diffrn_measured_fraction_theta_full 0.981
_diffrn_measured_fraction_theta_max 0.981
_diffrn_measurement_device 'four-circle difractometer'
_diffrn_measurement_device_type 'Bruker-Nonius KappaCCD'
_diffrn_measurement_method
;
CCD rotation thick slices
;
_diffrn_radiation_monochromator graphite
_diffrn_radiation_source 'fine-focus sealed tube'
_diffrn_radiation_type MoK\a
_diffrn_radiation_wavelength 0.71069
_diffrn_reflns_av_R_equivalents 0.0479
_diffrn_reflns_av_sigmaI/netI 0.1014
_diffrn_reflns_limit_h_max 13
_diffrn_reflns_limit_h_min -13
_diffrn_reflns_limit_k_max 13
_diffrn_reflns_limit_k_min -14
_diffrn_reflns_limit_l_max 18
_diffrn_reflns_limit_l_min -18
_diffrn_reflns_number 15418
_diffrn_reflns_theta_full 27.51
_diffrn_reflns_theta_max 27.51
_diffrn_reflns_theta_min 2.03
_exptl_absorpt_coefficient_mu 0.746
_exptl_absorpt_correction_T_max 0.9292
_exptl_absorpt_correction_T_min 0.8073
_exptl_absorpt_correction_type multi-scan
_exptl_absorpt_process_details
;
SADABS (Bruker 2000)
;
_exptl_crystal_colour black
_exptl_crystal_density_diffrn 1.744
_exptl_crystal_density_method 'not measured'
_exptl_crystal_description prism
_exptl_crystal_F_000 768
_exptl_crystal_size_max 0.30
_exptl_crystal_size_mid 0.15
_exptl_crystal_size_min 0.10
_refine_diff_density_max 0.358
_refine_diff_density_min -0.372
_refine_diff_density_rms 0.066
_refine_ls_extinction_method none
_refine_ls_goodness_of_fit_ref 0.994
_refine_ls_hydrogen_treatment constr
_refine_ls_matrix_type full
_refine_ls_number_parameters 433
_refine_ls_number_reflns 6678
_refine_ls_number_restraints 0
_refine_ls_restrained_S_all 0.994
_refine_ls_R_factor_all 0.1441
_refine_ls_R_factor_gt 0.0527
_refine_ls_shift/su_max 0.001
_refine_ls_shift/su_mean 0.000
_refine_ls_structure_factor_coef Fsqd
_refine_ls_weighting_details 'calc w=1/[\s^2^(Fo^2^)+(0.0509P)^2^+0.7301P] where P=(Fo^2^+2Fc^2^)/3'
_refine_ls_weighting_scheme calc
_refine_ls_wR_factor_gt 0.1025
_refine_ls_wR_factor_ref 0.1394
_reflns_number_gt 3248
_reflns_number_total 6678
_reflns_threshold_expression >2sigma(I)
_cod_data_source_file b506079f.txt
_cod_data_source_block tropIV
_cod_original_cell_volume 1477.7(5)
_cod_original_formula_sum 'C27 H12 Cl4 F10 N2 O2 Ti1'
_cod_database_code 7008700

loop_
_symmetry_equiv_pos_as_xyz
'x, y, z'
'-x, -y, -z'

loop_
_atom_site_label
_atom_site_type_symbol
_atom_site_fract_x
_atom_site_fract_y
_atom_site_fract_z
_atom_site_U_iso_or_equiv
_atom_site_adp_type
_atom_site_occupancy
_atom_site_symmetry_multiplicity
_atom_site_calc_flag
_atom_site_refinement_flags
_atom_site_disorder_assembly
_atom_site_disorder_group
Ti1 Ti 0.32423(7) 0.10917(6) 0.77683(5) 0.0417(2) Uani 1 1 d . . .
Cl1 Cl 0.26213(12) 0.28967(10) 0.81050(8) 0.0630(3) Uani 1 1 d . . .
Cl2 Cl 0.19514(13) 0.02528(12) 0.89722(8) 0.0718(4) Uani 1 1 d . . .
F1A F 0.3158(2) 0.3803(2) 0.61534(18) 0.0642(7) Uani 1 1 d . . .
F2A F 0.5237(3) 0.6151(2) 0.6157(2) 0.0897(9) Uani 1 1 d . . .
F3A F 0.7973(3) 0.6395(3) 0.6200(2) 0.1124(11) Uani 1 1 d . . .
F4A F 0.8587(2) 0.4255(3) 0.6246(2) 0.1062(11) Uani 1 1 d . . .
F5A F 0.6489(2) 0.1886(3) 0.63036(17) 0.0696(7) Uani 1 1 d . . .
F1B F 0.3610(2) -0.1515(2) 0.93933(15) 0.0603(6) Uani 1 1 d . . .
F2B F 0.1851(3) -0.4102(2) 0.91348(16) 0.0678(7) Uani 1 1 d . . .
F3B F 0.0875(2) -0.5551(2) 0.73666(18) 0.0662(7) Uani 1 1 d . . .
F4B F 0.1718(2) -0.4435(2) 0.58260(16) 0.0645(7) Uani 1 1 d . . .
F5B F 0.3493(2) -0.1863(2) 0.60692(14) 0.0553(6) Uani 1 1 d . . .
O1A O 0.1822(2) -0.0307(2) 0.68573(19) 0.0450(6) Uani 1 1 d . . .
O1B O 0.5195(3) 0.2230(2) 0.82168(17) 0.0463(6) Uani 1 1 d . . .
N1A N 0.3700(3) 0.1579(3) 0.6411(2) 0.0363(7) Uani 1 1 d . . .
N1B N 0.4292(3) -0.0195(3) 0.7864(2) 0.0383(7) Uani 1 1 d . . .
C1A C 0.4499(4) 0.3891(4) 0.6224(3) 0.0439(9) Uani 1 1 d . . .
C2A C 0.5557(5) 0.5100(4) 0.6205(3) 0.0568(11) Uani 1 1 d . . .
C3A C 0.6926(5) 0.5222(5) 0.6221(3) 0.0651(13) Uani 1 1 d . . .
C4A C 0.7242(4) 0.4154(5) 0.6248(3) 0.0626(13) Uani 1 1 d . . .
C5A C 0.6174(4) 0.2949(4) 0.6285(3) 0.0479(10) Uani 1 1 d . . .
C6A C 0.4776(3) 0.2795(3) 0.6290(2) 0.0367(9) Uani 1 1 d . . .
C7A C 0.2807(3) 0.0773(3) 0.5654(3) 0.0339(8) Uani 1 1 d . . .
C8A C 0.2900(4) 0.1010(4) 0.4720(3) 0.0481(10) Uani 1 1 d . . .
H8A H 0.3659 0.1776 0.4650 0.048 Uiso 1 1 calc R . .
C9A C 0.2053(5) 0.0296(5) 0.3900(3) 0.0609(12) Uani 1 1 d . . .
H9A H 0.2293 0.0674 0.3367 0.061 Uiso 1 1 calc R . .
C10A C 0.0886(5) -0.0912(5) 0.3742(3) 0.0702(14) Uani 1 1 d . . .
H10A H 0.0459 -0.1237 0.3121 0.070 Uiso 1 1 calc R . .
C11A C 0.0291(4) -0.1680(5) 0.4391(4) 0.0675(14) Uani 1 1 d . . .
H11A H -0.0469 -0.2479 0.4147 0.067 Uiso 1 1 calc R . .
C12A C 0.0661(4) -0.1434(4) 0.5354(3) 0.0561(11) Uani 1 1 d . . .
H12A H 0.0106 -0.2091 0.5667 0.056 Uiso 1 1 calc R . .
C13A C 0.1726(4) -0.0365(4) 0.5930(3) 0.0420(9) Uani 1 1 d . . .
C1B C 0.3120(4) -0.2214(4) 0.8505(3) 0.0428(9) Uani 1 1 d . . .
C2B C 0.2243(4) -0.3530(4) 0.8382(3) 0.0459(10) Uani 1 1 d . . .
C3B C 0.1751(4) -0.4273(4) 0.7477(3) 0.0460(10) Uani 1 1 d . . .
C4B C 0.2170(4) -0.3707(4) 0.6710(3) 0.0441(10) Uani 1 1 d . . .
C5B C 0.3067(4) -0.2394(4) 0.6840(2) 0.0401(9) Uani 1 1 d . . .
C6B C 0.3533(4) -0.1590(3) 0.7741(3) 0.0376(9) Uani 1 1 d . . .
C7B C 0.5671(4) 0.0363(4) 0.8208(2) 0.0376(9) Uani 1 1 d . . .
C8B C 0.6481(4) -0.0352(4) 0.8384(3) 0.0477(10) Uani 1 1 d . . .
H8B H 0.5986 -0.1270 0.8270 0.048 Uiso 1 1 calc R . .
C9B C 0.7890(5) 0.0087(5) 0.8698(3) 0.0578(11) Uani 1 1 d . . .
H9B H 0.8197 -0.0575 0.8780 0.058 Uiso 1 1 calc R . .
C10B C 0.8924(5) 0.1372(5) 0.8911(3) 0.0631(12) Uani 1 1 d . . .
H10B H 0.9828 0.1454 0.9108 0.063 Uiso 1 1 calc R . .
C11B C 0.8779(4) 0.2521(5) 0.8869(3) 0.0643(12) Uani 1 1 d . . .
H11B H 0.9607 0.3287 0.9022 0.064 Uiso 1 1 calc R . .
C12B C 0.7575(4) 0.2717(4) 0.8629(3) 0.0557(11) Uani 1 1 d . . .
H12B H 0.7712 0.3598 0.8648 0.056 Uiso 1 1 calc R . .
C13B C 0.6189(4) 0.1794(4) 0.8365(2) 0.0429(9) Uani 1 1 d . . .
Cl1A Cl 0.561(3) 0.6301(18) 0.873(2) 0.128(7) Uani 0.3333 1 d P A 1
Cl2A Cl 0.8363(2) 0.6517(2) 0.87914(16) 0.1559(8) Uani 1 1 d . A 1
C1S C 0.6792(11) 0.6039(10) 0.9342(6) 0.186(4) Uani 1 1 d . A 1
H1S1 H 0.6458 0.5104 0.9369 0.186 Uiso 1 1 calc R A 1
H1S2 H 0.6954 0.6550 0.9989 0.186 Uiso 1 1 calc R A 1
Cl3A Cl 0.555(2) 0.5861(14) 0.8710(14) 0.120(5) Uani 0.3333 1 d P B 2
Cl4A Cl 0.5380(13) 0.6534(13) 0.9280(9) 0.114(3) Uani 0.3333 1 d P C 3

loop_
_atom_site_aniso_label
_atom_site_aniso_U_11
_atom_site_aniso_U_22
_atom_site_aniso_U_33
_atom_site_aniso_U_23
_atom_site_aniso_U_13
_atom_site_aniso_U_12
Ti1 0.0476(4) 0.0361(4) 0.0450(4) 0.0138(3) 0.0102(3) 0.0178(3)
Cl1 0.0864(8) 0.0551(7) 0.0650(7) 0.0173(5) 0.0212(6) 0.0441(6)
Cl2 0.0901(8) 0.0828(9) 0.0712(8) 0.0441(6) 0.0438(7) 0.0511(7)
F1A 0.0490(13) 0.0607(15) 0.1016(19) 0.0419(14) 0.0204(13) 0.0301(12)
F2A 0.115(2) 0.0420(15) 0.116(2) 0.0399(15) 0.0357(18) 0.0244(15)
F3A 0.0787(19) 0.083(2) 0.125(3) 0.0435(18) 0.0110(18) -0.0329(16)
F4A 0.0321(14) 0.164(3) 0.123(2) 0.071(2) 0.0148(15) 0.0198(16)
F5A 0.0624(15) 0.096(2) 0.0786(17) 0.0397(15) 0.0251(13) 0.0512(15)
F1B 0.0877(17) 0.0459(14) 0.0384(13) 0.0093(11) 0.0020(12) 0.0167(12)
F2B 0.0885(17) 0.0501(15) 0.0618(16) 0.0280(12) 0.0153(13) 0.0164(13)
F3B 0.0614(14) 0.0383(14) 0.0873(18) 0.0103(12) -0.0116(13) 0.0092(12)
F4B 0.0829(16) 0.0555(15) 0.0505(15) -0.0069(12) -0.0121(12) 0.0309(13)
F5B 0.0763(15) 0.0596(15) 0.0414(12) 0.0173(11) 0.0153(11) 0.0357(13)
O1A 0.0404(14) 0.0368(15) 0.0550(18) 0.0186(12) 0.0091(13) 0.0081(12)
O1B 0.0531(16) 0.0336(15) 0.0501(16) 0.0099(12) -0.0019(13) 0.0144(13)
N1A 0.0347(16) 0.0277(17) 0.0434(18) 0.0084(14) 0.0042(14) 0.0085(14)
N1B 0.0408(18) 0.0336(18) 0.0406(18) 0.0109(14) 0.0050(14) 0.0132(15)
C1A 0.037(2) 0.043(2) 0.053(2) 0.0180(19) 0.0106(18) 0.0142(19)
C2A 0.065(3) 0.037(3) 0.065(3) 0.021(2) 0.016(2) 0.011(2)
C3A 0.053(3) 0.052(3) 0.067(3) 0.026(2) 0.008(2) -0.012(2)
C4A 0.027(2) 0.093(4) 0.061(3) 0.034(3) 0.007(2) 0.007(2)
C5A 0.046(2) 0.060(3) 0.046(2) 0.021(2) 0.0085(19) 0.025(2)
C6A 0.033(2) 0.037(2) 0.036(2) 0.0086(17) 0.0026(16) 0.0092(17)
C7A 0.0289(18) 0.029(2) 0.047(2) 0.0074(17) 0.0069(17) 0.0151(16)
C8A 0.053(2) 0.046(2) 0.044(2) 0.009(2) 0.011(2) 0.017(2)
C9A 0.067(3) 0.075(3) 0.040(3) 0.001(2) 0.004(2) 0.031(3)
C10A 0.060(3) 0.083(4) 0.058(3) -0.025(3) -0.011(3) 0.036(3)
C11A 0.040(3) 0.060(3) 0.081(4) -0.024(3) -0.009(3) 0.014(2)
C12A 0.037(2) 0.043(3) 0.076(3) 0.001(2) 0.002(2) 0.0073(19)
C13A 0.035(2) 0.036(2) 0.056(3) 0.0088(19) 0.0059(19) 0.0159(18)
C1B 0.054(2) 0.040(2) 0.036(2) 0.0106(18) 0.0051(19) 0.019(2)
C2B 0.055(2) 0.035(2) 0.050(3) 0.019(2) 0.010(2) 0.016(2)
C3B 0.043(2) 0.031(2) 0.063(3) 0.011(2) 0.000(2) 0.0142(19)
C4B 0.050(2) 0.040(2) 0.042(2) -0.004(2) -0.0045(19) 0.023(2)
C5B 0.053(2) 0.043(2) 0.033(2) 0.0120(18) 0.0078(18) 0.026(2)
C6B 0.041(2) 0.033(2) 0.045(2) 0.0096(18) 0.0046(17) 0.0197(17)
C7B 0.046(2) 0.040(2) 0.029(2) 0.0133(17) 0.0112(17) 0.0167(19)
C8B 0.053(2) 0.045(2) 0.048(2) 0.0126(19) 0.006(2) 0.021(2)
C9B 0.062(3) 0.078(3) 0.048(3) 0.021(2) 0.007(2) 0.039(3)
C10B 0.047(3) 0.084(4) 0.057(3) 0.018(3) 0.001(2) 0.024(3)
C11B 0.045(3) 0.071(3) 0.062(3) 0.017(2) 0.000(2) 0.006(2)
C12B 0.057(3) 0.043(3) 0.053(3) 0.011(2) 0.003(2) 0.006(2)
C13B 0.051(2) 0.044(2) 0.033(2) 0.0092(18) 0.0030(18) 0.017(2)
Cl1A 0.132(12) 0.054(8) 0.189(15) 0.006(10) -0.032(10) 0.037(8)
Cl2A 0.1730(19) 0.1255(16) 0.1571(18) -0.0014(14) -0.0113(16) 0.0601(14)
C1S 0.280(12) 0.270(12) 0.106(6) 0.050(7) 0.051(8) 0.208(10)
Cl3A 0.112(7) 0.097(11) 0.098(6) 0.001(8) -0.013(5) -0.005(8)
Cl4A 0.114(5) 0.069(6) 0.167(11) 0.017(6) -0.022(6) 0.048(4)

loop_
_atom_type_symbol
_atom_type_description
_atom_type_scat_dispersion_real
_atom_type_scat_dispersion_imag
_atom_type_scat_source
C C 0.0033 0.0016 'International Tables Vol C Tables 4.2.6.8 and 6.1.1.4'
H H 0.0000 0.0000 'International Tables Vol C Tables 4.2.6.8 and 6.1.1.4'
N N 0.0061 0.0033 'International Tables Vol C Tables 4.2.6.8 and 6.1.1.4'
O O 0.0106 0.0060 'International Tables Vol C Tables 4.2.6.8 and 6.1.1.4'
F F 0.0171 0.0103 'International Tables Vol C Tables 4.2.6.8 and 6.1.1.4'
Cl Cl 0.1484 0.1585 'International Tables Vol C Tables 4.2.6.8 and 6.1.1.4'
Ti Ti 0.2776 0.4457 'International Tables Vol C Tables 4.2.6.8 and 6.1.1.4'

loop_
_geom_angle_atom_site_label_1
_geom_angle_atom_site_label_2
_geom_angle_atom_site_label_3
_geom_angle
_geom_angle_site_symmetry_1
_geom_angle_site_symmetry_3
_geom_angle_publ_flag
O1A Ti1 O1B 151.79(11) . . no
O1A Ti1 N1B 89.35(11) . . no
O1B Ti1 N1B 73.96(11) . . no
O1A Ti1 N1A 73.80(11) . . no
O1B Ti1 N1A 87.61(11) . . no
N1B Ti1 N1A 102.69(11) . . no
O1A Ti1 Cl2 88.82(9) . . no
O1B Ti1 Cl2 112.29(9) . . no
N1B Ti1 Cl2 87.09(8) . . no
N1A Ti1 Cl2 159.75(9) . . no
O1A Ti1 Cl1 109.36(8) . . no
O1B Ti1 Cl1 90.19(9) . . no
N1B Ti1 Cl1 160.84(9) . . no
N1A Ti1 Cl1 86.99(8) . . no
Cl2 Ti1 Cl1 89.15(5) . . no
C13A O1A Ti1 125.1(2) . . no
C13B O1B Ti1 124.3(2) . . no
C7A N1A C6A 118.9(3) . . no
C7A N1A Ti1 117.5(2) . . no
C6A N1A Ti1 123.0(2) . . no
C7B N1B C6B 119.8(3) . . no
C7B N1B Ti1 117.7(2) . . no
C6B N1B Ti1 121.6(2) . . no
F1A C1A C2A 117.4(4) . . no
F1A C1A C6A 120.4(3) . . no
C2A C1A C6A 122.2(4) . . no
F2A C2A C3A 120.3(4) . . no
F2A C2A C1A 120.1(4) . . no
C3A C2A C1A 119.6(4) . . no
F3A C3A C4A 119.4(4) . . no
F3A C3A C2A 120.4(5) . . no
C4A C3A C2A 120.2(4) . . no
F4A C4A C3A 120.8(4) . . no
F4A C4A C5A 119.4(5) . . no
C3A C4A C5A 119.8(4) . . no
F5A C5A C4A 119.8(4) . . no
F5A C5A C6A 118.7(3) . . no
C4A C5A C6A 121.5(4) . . no
C1A C6A C5A 116.6(3) . . no
C1A C6A N1A 122.4(3) . . no
C5A C6A N1A 120.9(3) . . no
N1A C7A C8A 124.5(3) . . no
N1A C7A C13A 110.9(3) . . no
C8A C7A C13A 124.6(3) . . no
C9A C8A C7A 130.3(4) . . no
C9A C8A H8A 114.8 . . no
C7A C8A H8A 114.8 . . no
C8A C9A C10A 129.8(5) . . no
C8A C9A H9A 115.1 . . no
C10A C9A H9A 115.1 . . no
C11A C10A C9A 127.8(4) . . no
C11A C10A H10A 116.1 . . no
C9A C10A H10A 116.1 . . no
C10A C11A C12A 128.9(4) . . no
C10A C11A H11A 115.5 . . no
C12A C11A H11A 115.5 . . no
C11A C12A C13A 130.1(4) . . no
C11A C12A H12A 114.9 . . no
C13A C12A H12A 114.9 . . no
O1A C13A C12A 119.2(4) . . no
O1A C13A C7A 112.5(3) . . no
C12A C13A C7A 128.3(4) . . no
F1B C1B C2B 118.7(3) . . no
F1B C1B C6B 119.2(3) . . no
C2B C1B C6B 122.1(3) . . no
F2B C2B C1B 120.8(3) . . no
F2B C2B C3B 119.6(3) . . no
C1B C2B C3B 119.7(4) . . no
F3B C3B C4B 121.0(4) . . no
F3B C3B C2B 119.1(4) . . no
C4B C3B C2B 119.9(3) . . no
F4B C4B C3B 120.1(4) . . no
F4B C4B C5B 119.9(4) . . no
C3B C4B C5B 120.0(3) . . no
F5B C5B C4B 118.9(3) . . no
F5B C5B C6B 119.1(3) . . no
C4B C5B C6B 122.0(4) . . no
C1B C6B C5B 116.2(3) . . no
C1B C6B N1B 122.3(3) . . no
C5B C6B N1B 121.3(3) . . no
N1B C7B C8B 124.6(3) . . no
N1B C7B C13B 110.4(3) . . no
C8B C7B C13B 125.0(3) . . no
C9B C8B C7B 130.3(4) . . no
C9B C8B H8B 114.9 . . no
C7B C8B H8B 114.9 . . no
C8B C9B C10B 129.7(4) . . no
C8B C9B H9B 115.2 . . no
C10B C9B H9B 115.2 . . no
C11B C10B C9B 128.0(4) . . no
C11B C10B H10B 116.0 . . no
C9B C10B H10B 116.0 . . no
C10B C11B C12B 129.2(4) . . no
C10B C11B H11B 115.4 . . no
C12B C11B H11B 115.4 . . no
C11B C12B C13B 129.7(4) . . no
C11B C12B H12B 115.2 . . no
C13B C12B H12B 115.2 . . no
O1B C13B C12B 118.7(4) . . no
O1B C13B C7B 113.4(3) . . no
C12B C13B C7B 127.9(4) . . no
Cl1A C1S Cl2A 108.6(13) . . no
Cl1A C1S H1S1 110.0 . . no
Cl2A C1S H1S1 110.0 . . no
Cl1A C1S H1S2 110.0 . . no
Cl2A C1S H1S2 110.0 . . no
H1S1 C1S H1S2 108.4 . . no

loop_
_geom_bond_atom_site_label_1
_geom_bond_atom_site_label_2
_geom_bond_distance
_geom_bond_site_symmetry_2
_geom_bond_publ_flag
Ti1 O1A 1.925(3) . no
Ti1 O1B 1.934(3) . no
Ti1 N1B 2.116(3) . no
Ti1 N1A 2.125(3) . no
Ti1 Cl2 2.3037(14) . no
Ti1 Cl1 2.3049(12) . no
F1A C1A 1.342(4) . no
F2A C2A 1.343(5) . no
F3A C3A 1.340(4) . no
F4A C4A 1.341(4) . no
F5A C5A 1.344(4) . no
F1B C1B 1.341(4) . no
F2B C2B 1.340(4) . no
F3B C3B 1.336(4) . no
F4B C4B 1.340(4) . no
F5B C5B 1.347(4) . no
O1A C13A 1.319(4) . no
O1B C13B 1.316(4) . no
N1A C7A 1.343(4) . no
N1A C6A 1.421(4) . no
N1B C7B 1.350(4) . no
N1B C6B 1.419(4) . no
C1A C2A 1.370(5) . no
C1A C6A 1.373(5) . no
C2A C3A 1.357(6) . no
C3A C4A 1.354(6) . no
C4A C5A 1.378(6) . no
C5A C6A 1.378(5) . no
C7A C8A 1.409(5) . no
C7A C13A 1.450(5) . no
C8A C9A 1.365(5) . no
C8A H8A 0.9300 . no
C9A C10A 1.390(6) . no
C9A H9A 0.9300 . no
C10A C11A 1.368(7) . no
C10A H10A 0.9300 . no
C11A C12A 1.375(6) . no
C11A H11A 0.9300 . no
C12A C13A 1.380(5) . no
C12A H12A 0.9300 . no
C1B C2B 1.367(5) . no
C1B C6B 1.387(5) . no
C2B C3B 1.375(5) . no
C3B C4B 1.359(5) . no
C4B C5B 1.370(5) . no
C5B C6B 1.388(5) . no
C7B C8B 1.400(5) . no
C7B C13B 1.443(5) . no
C8B C9B 1.373(5) . no
C8B H8B 0.9300 . no
C9B C10B 1.387(6) . no
C9B H9B 0.9300 . no
C10B C11B 1.354(6) . no
C10B H10B 0.9300 . no
C11B C12B 1.382(6) . no
C11B H11B 0.9300 . no
C12B C13B 1.392(5) . no
C12B H12B 0.9300 . no
Cl1A C1S 1.63(3) . no
Cl2A C1S 1.743(9) . no
C1S H1S1 0.9700 . no
C1S H1S2 0.9700 . no

loop_
_geom_torsion_atom_site_label_1
_geom_torsion_atom_site_label_2
_geom_torsion_atom_site_label_3
_geom_torsion_atom_site_label_4
_geom_torsion
_geom_torsion_site_symmetry_1
_geom_torsion_site_symmetry_2
_geom_torsion_site_symmetry_3
_geom_torsion_site_symmetry_4
_geom_torsion_publ_flag
O1B Ti1 O1A C13A -51.5(4) . . . . no
N1B Ti1 O1A C13A -104.2(3) . . . . no
N1A Ti1 O1A C13A -0.8(3) . . . . no
Cl2 Ti1 O1A C13A 168.7(3) . . . . no
Cl1 Ti1 O1A C13A 80.0(3) . . . . no
O1A Ti1 O1B C13B -55.7(4) . . . . no
N1B Ti1 O1B C13B 0.2(3) . . . . no
N1A Ti1 O1B C13B -103.8(3) . . . . no
Cl2 Ti1 O1B C13B 80.1(3) . . . . no
Cl1 Ti1 O1B C13B 169.3(3) . . . . no
O1A Ti1 N1A C7A 3.0(2) . . . . no
O1B Ti1 N1A C7A 161.5(2) . . . . no
N1B Ti1 N1A C7A 88.5(2) . . . . no
Cl2 Ti1 N1A C7A -28.9(4) . . . . no
Cl1 Ti1 N1A C7A -108.2(2) . . . . no
O1A Ti1 N1A C6A 174.1(3) . . . . no
O1B Ti1 N1A C6A -27.4(3) . . . . no
N1B Ti1 N1A C6A -100.4(3) . . . . no
Cl2 Ti1 N1A C6A 142.2(2) . . . . no
Cl1 Ti1 N1A C6A 62.9(2) . . . . no
O1A Ti1 N1B C7B 160.0(2) . . . . no
O1B Ti1 N1B C7B 3.1(2) . . . . no
N1A Ti1 N1B C7B 86.8(2) . . . . no
Cl2 Ti1 N1B C7B -111.1(2) . . . . no
Cl1 Ti1 N1B C7B -32.2(4) . . . . no
O1A Ti1 N1B C6B -31.3(3) . . . . no
O1B Ti1 N1B C6B 171.8(3) . . . . no
N1A Ti1 N1B C6B -104.5(3) . . . . no
Cl2 Ti1 N1B C6B 57.6(2) . . . . no
Cl1 Ti1 N1B C6B 136.6(3) . . . . no
F1A C1A C2A F2A 2.6(6) . . . . no
C6A C1A C2A F2A -178.8(4) . . . . no
F1A C1A C2A C3A -176.4(4) . . . . no
C6A C1A C2A C3A 2.2(6) . . . . no
F2A C2A C3A F3A 0.8(7) . . . . no
C1A C2A C3A F3A 179.8(4) . . . . no
F2A C2A C3A C4A -178.5(4) . . . . no
C1A C2A C3A C4A 0.4(7) . . . . no
F3A C3A C4A F4A -0.5(7) . . . . no
C2A C3A C4A F4A 178.8(4) . . . . no
F3A C3A C4A C5A 178.9(4) . . . . no
C2A C3A C4A C5A -1.8(7) . . . . no
F4A C4A C5A F5A -1.1(6) . . . . no
C3A C4A C5A F5A 179.4(4) . . . . no
F4A C4A C5A C6A 179.9(4) . . . . no
C3A C4A C5A C6A 0.5(7) . . . . no
F1A C1A C6A C5A 175.2(3) . . . . no
C2A C1A C6A C5A -3.4(6) . . . . no
F1A C1A C6A N1A -8.3(6) . . . . no
C2A C1A C6A N1A 173.1(4) . . . . no
F5A C5A C6A C1A -176.9(3) . . . . no
C4A C5A C6A C1A 2.1(6) . . . . no
F5A C5A C6A N1A 6.5(5) . . . . no
C4A C5A C6A N1A -174.6(4) . . . . no
C7A N1A C6A C1A 77.3(4) . . . . no
Ti1 N1A C6A C1A -93.6(4) . . . . no
C7A N1A C6A C5A -106.2(4) . . . . no
Ti1 N1A C6A C5A 82.8(4) . . . . no
C6A N1A C7A C8A 3.6(5) . . . . no
Ti1 N1A C7A C8A 175.1(3) . . . . no
C6A N1A C7A C13A -175.9(3) . . . . no
Ti1 N1A C7A C13A -4.4(3) . . . . no
N1A C7A C8A C9A -178.5(4) . . . . no
C13A C7A C8A C9A 0.9(6) . . . . no
C7A C8A C9A C10A -3.4(7) . . . . no
C8A C9A C10A C11A 0.7(8) . . . . no
C9A C10A C11A C12A 2.4(8) . . . . no
C10A C11A C12A C13A -0.5(8) . . . . no
Ti1 O1A C13A C12A 179.3(2) . . . . no
Ti1 O1A C13A C7A -1.3(4) . . . . no
C11A C12A C13A O1A 175.6(4) . . . . no
C11A C12A C13A C7A -3.6(7) . . . . no
N1A C7A C13A O1A 3.6(4) . . . . no
C8A C7A C13A O1A -175.8(3) . . . . no
N1A C7A C13A C12A -177.1(3) . . . . no
C8A C7A C13A C12A 3.5(6) . . . . no
F1B C1B C2B F2B 1.8(5) . . . . no
C6B C1B C2B F2B -179.3(3) . . . . no
F1B C1B C2B C3B -178.7(3) . . . . no
C6B C1B C2B C3B 0.2(6) . . . . no
F2B C2B C3B F3B 0.7(5) . . . . no
C1B C2B C3B F3B -178.8(3) . . . . no
F2B C2B C3B C4B -178.5(3) . . . . no
C1B C2B C3B C4B 1.9(6) . . . . no
F3B C3B C4B F4B -0.7(5) . . . . no
C2B C3B C4B F4B 178.5(3) . . . . no
F3B C3B C4B C5B 179.9(3) . . . . no
C2B C3B C4B C5B -0.9(6) . . . . no
F4B C4B C5B F5B -0.8(5) . . . . no
C3B C4B C5B F5B 178.5(3) . . . . no
F4B C4B C5B C6B 178.2(3) . . . . no
C3B C4B C5B C6B -2.4(6) . . . . no
F1B C1B C6B C5B 175.6(3) . . . . no
C2B C1B C6B C5B -3.3(5) . . . . no
F1B C1B C6B N1B -9.2(5) . . . . no
C2B C1B C6B N1B 171.9(3) . . . . no
F5B C5B C6B C1B -176.6(3) . . . . no
C4B C5B C6B C1B 4.4(5) . . . . no
F5B C5B C6B N1B 8.2(5) . . . . no
C4B C5B C6B N1B -170.8(3) . . . . no
C7B N1B C6B C1B 73.0(4) . . . . no
Ti1 N1B C6B C1B -95.5(4) . . . . no
C7B N1B C6B C5B -112.2(4) . . . . no
Ti1 N1B C6B C5B 79.4(4) . . . . no
C6B N1B C7B C8B 5.9(5) . . . . no
Ti1 N1B C7B C8B 174.8(3) . . . . no
C6B N1B C7B C13B -174.2(3) . . . . no
Ti1 N1B C7B C13B -5.3(3) . . . . no
N1B C7B C8B C9B 177.5(3) . . . . no
C13B C7B C8B C9B -2.4(6) . . . . no
C7B C8B C9B C10B -1.6(7) . . . . no
C8B C9B C10B C11B 0.8(8) . . . . no
C9B C10B C11B C12B 1.9(8) . . . . no
C10B C11B C12B C13B -0.2(8) . . . . no
Ti1 O1B C13B C12B 175.9(2) . . . . no
Ti1 O1B C13B C7B -3.1(4) . . . . no
C11B C12B C13B O1B 176.4(4) . . . . no
C11B C12B C13B C7B -4.8(7) . . . . no
N1B C7B C13B O1B 5.2(4) . . . . no
C8B C7B C13B O1B -174.9(3) . . . . no
N1B C7B C13B C12B -173.6(3) . . . . no
C8B C7B C13B C12B 6.3(6) . . . . no
